data_7220171
loop_
_publ_author_name
'Wang, Haoze'
'Wei, Peifa'
'Yan, Xuzhou'

_publ_section_title
;
 [n]Pseudorotaxanes constructed by a bis(p-phenylene)-34-crown-10-based
 cryptand: different binding behaviors induced by minor structural changes
 of guests
;
_journal_name_full 'RSC Adv.'
_journal_paper_doi 10.1039/C5RA06927K
_journal_year 2015
_chemical_formula_moiety 'F6 P, C37 H45 N O14, C7 H9 N, C2 H3 N, H2 O'
_chemical_formula_sum 'C46 H59 F6 N3 O15 P'
_chemical_formula_weight 1038.93
_chemical_name_systematic
;
 ? 
;
_space_group_crystal_system triclinic
_space_group_IT_number 2
_space_group_name_Hall '-P 1'
_space_group_name_H-M_alt 'P -1'
_symmetry_space_group_name_Hall '-P 1'
_symmetry_space_group_name_H-M 'P -1'
_atom_sites_solution_hydrogens geom
_atom_sites_solution_primary direct
_atom_sites_solution_secondary difmap
_audit_creation_date 2014-05-08
_audit_creation_method
;
Olex2 1.2
(compiled 2014.03.20 svn.r2914 for OlexSys, GUI svn.r4816)
;
_audit_update_record
;
2015-01-29 deposited with the CCDC.
2015-04-21 downloaded from the CCDC.
;
_cell_angle_alpha 101.306(4)
_cell_angle_beta 99.715(4)
_cell_angle_gamma 94.513(4)
_cell_formula_units_Z 2
_cell_length_a 10.9381(5)
_cell_length_b 11.7474(7)
_cell_length_c 19.8477(9)
_cell_measurement_reflns_used 3398
_cell_measurement_temperature 170.1
_cell_measurement_theta_max 29.5932
_cell_measurement_theta_min 2.9889
_cell_volume 2448.4(2)
_computing_cell_refinement
;
CrysAlisPro, Agilent Technologies,
Version 1.171.35.11 (release 16-05-2011 CrysAlis171 .NET)
(compiled May 16 2011,17:55:39)
;
_computing_data_collection
;
CrysAlisPro, Agilent Technologies,
Version 1.171.35.11 (release 16-05-2011 CrysAlis171 .NET)
(compiled May 16 2011,17:55:39)
;
_computing_data_reduction
;
CrysAlisPro, Agilent Technologies,
Version 1.171.35.11 (release 16-05-2011 CrysAlis171 .NET)
(compiled May 16 2011,17:55:39)
;
_computing_molecular_graphics 'Olex2 (Dolomanov et al., 2009)'
_computing_publication_material 'Olex2 (Dolomanov et al., 2009)'
_computing_structure_refinement 'ShelXL (Sheldrick, 2008)'
_computing_structure_solution 'ShelXS (Sheldrick, 2008)'
_diffrn_ambient_temperature 170.1
_diffrn_detector_area_resol_mean 10.3592
_diffrn_measured_fraction_theta_full 0.997
_diffrn_measured_fraction_theta_max 0.997
_diffrn_measurement_device_type 'Xcalibur, Atlas, Gemini ultra'
_diffrn_measurement_method '\w scans'
_diffrn_orient_matrix_UB_11 -0.0249641000
_diffrn_orient_matrix_UB_12 0.0502574000
_diffrn_orient_matrix_UB_13 0.0157963000
_diffrn_orient_matrix_UB_21 -0.0343277000
_diffrn_orient_matrix_UB_22 -0.0347147000
_diffrn_orient_matrix_UB_23 0.0174854000
_diffrn_orient_matrix_UB_31 0.0508470000
_diffrn_orient_matrix_UB_32 0.0105758000
_diffrn_orient_matrix_UB_33 0.0286671000
_diffrn_radiation_monochromator graphite
_diffrn_radiation_type MoK\a
_diffrn_radiation_wavelength 0.71073
_diffrn_reflns_av_R_equivalents 0.0523
_diffrn_reflns_av_unetI/netI 0.0731
_diffrn_reflns_limit_h_max 12
_diffrn_reflns_limit_h_min -13
_diffrn_reflns_limit_k_max 14
_diffrn_reflns_limit_k_min -13
_diffrn_reflns_limit_l_max 23
_diffrn_reflns_limit_l_min -19
_diffrn_reflns_number 15160
_diffrn_reflns_theta_full 25.35
_diffrn_reflns_theta_max 25.35
_diffrn_reflns_theta_min 2.99
_diffrn_source 'Enhance (Mo) X-ray Source'
_exptl_absorpt_coefficient_mu 0.150
_exptl_absorpt_correction_T_max 1.00000
_exptl_absorpt_correction_T_min 0.65760
_exptl_absorpt_correction_type multi-scan
_exptl_absorpt_process_details
;
CrysAlisPro, Agilent Technologies,
Version 1.171.35.11 (release 16-05-2011 CrysAlis171 .NET)
(compiled May 16 2011,17:55:39)
Empirical absorption correction using spherical harmonics,
 implemented in SCALE3 ABSPACK scaling algorithm.
;
_exptl_crystal_colour yellow
_exptl_crystal_density_diffrn 1.409
_exptl_crystal_density_method 'not measured'
_exptl_crystal_description platelet
_exptl_crystal_F_000 1090
_exptl_crystal_size_max 0.32
_exptl_crystal_size_mid 0.3
_exptl_crystal_size_min 0.23
_refine_diff_density_max 0.802
_refine_diff_density_min -0.430
_refine_diff_density_rms 0.064
_refine_ls_extinction_method none
_refine_ls_goodness_of_fit_ref 1.146
_refine_ls_hydrogen_treatment constr
_refine_ls_matrix_type full
_refine_ls_number_parameters 677
_refine_ls_number_reflns 8937
_refine_ls_number_restraints 2
_refine_ls_restrained_S_all 1.148
_refine_ls_R_factor_all 0.1174
_refine_ls_R_factor_gt 0.0726
_refine_ls_shift/su_max 0.006
_refine_ls_shift/su_mean 0.000
_refine_ls_structure_factor_coef Fsqd
_refine_ls_weighting_details 'calc w=1/[\s^2^(Fo^2^)+(0.1000P)^2^+0.0000P] where P=(Fo^2^+2Fc^2^)/3'
_refine_ls_weighting_scheme calc
_refine_ls_wR_factor_gt 0.1816
_refine_ls_wR_factor_ref 0.2234
_reflns_number_gt 5447
_reflns_number_total 8937
_reflns_threshold_expression >2sigma(I)
_cod_data_source_file c5ra06927k2.cif
_cod_data_source_block 140507_ljy_046_b_g4
_cod_database_code 7220171
_chemical_oxdiff_formula 'c10 h10 n2 o8 p1 f6'
_reflns_odcompleteness_completeness 99.64
_reflns_odcompleteness_iscentric 1
_reflns_odcompleteness_theta 26.32
_olex2_refinement_description
;
1. Fixed Uiso
 At 1.2 times of:
  All C(H) groups, All C(H,H) groups, All C(H,H,H,H) groups
 At 1.5 times of:
  All C(H,H,H) groups, All O(H,H) groups
2. Restrained distances
 C44-C40
 1.51 with sigma of 0.02
 C40-C44A
 1.51 with sigma of 0.02
3. Uiso/Uaniso restraints and constraints
Uanis(C44) = Uanis(C44A)
4. Others
 Sof(H33C)=Sof(H33D)=Sof(C35A)=Sof(H35C)=Sof(H35D)=Sof(C34A)=Sof(H34C)=
 Sof(H34D)=Sof(O12A)=1-FVAR(1)
 Sof(O12)=Sof(H33A)=Sof(H33B)=Sof(C35)=Sof(H35A)=Sof(H35B)=Sof(C34)=Sof(H34A)=
 Sof(H34B)=FVAR(1)
 Sof(C44A)=Sof(H44C)=Sof(H44D)=1-FVAR(2)
 Sof(C44)=Sof(H44A)=Sof(H44B)=FVAR(2)
5.a Free rotating group:
 O15(H15C,H15D)
5.b Secondary CH2 refined with riding coordinates:
 C30(H30A,H30B), C14(H14A,H14B), C28(H28A,H28B), C21(H21A,H21B), C19(H19A,
 H19B), C20(H20A,H20B), C18(H18A,H18B), C16(H16A,H16B), C15(H15A,H15B),
 C31(H31A,H31B), C7(H7A,H7B), C17(H17A,H17B), C37(H37A,H37B), C36(H36A,H36B),
 C33(H33A,H33B), C33(H33C,H33D), C32(H32A,H32B), C35(H35A,H35B), C34(H34A,H34B),
  C44(H44A,H44B), C35A(H35C,H35D), C34A(H34C,H34D), C44A(H44C,H44D)
5.c Aromatic/amide H refined with riding coordinates:
 C27(H27), C11(H11), C9(H9), C23(H23), C26(H26), C12(H12), C2(H2), C3(H3),
 C4(H4), C42(H42), C38(H38), C41(H41), C39(H39)
5.d Idealised Me refined as rotating group:
 C43(H43A,H43B,H43C), C46(H46A,H46B,H46C)
;

loop_
_space_group_symop_id
_space_group_symop_operation_xyz
1 'x, y, z'
2 '-x, -y, -z'

loop_
_atom_site_label
_atom_site_type_symbol
_atom_site_fract_x
_atom_site_fract_y
_atom_site_fract_z
_atom_site_U_iso_or_equiv
_atom_site_adp_type
_atom_site_occupancy
_atom_site_calc_flag
_atom_site_disorder_assembly
_atom_site_disorder_group
_atom_site_refinement_flags_posn
P1 P 1.64047(10) 1.62909(10) 1.22787(5) 0.0539(3) Uani 1 d . . .
O3 O 1.3333(2) 1.0540(2) 0.93323(10) 0.0426(6) Uani 1 d . . .
O7 O 0.7252(2) 1.1956(2) 0.94354(10) 0.0403(6) Uani 1 d . . .
O10 O 0.5215(2) 0.8418(2) 0.71456(10) 0.0408(6) Uani 1 d . . .
O6 O 0.9069(2) 1.3670(2) 1.03508(10) 0.0384(6) Uani 1 d . . .
O8 O 0.68371(19) 1.0082(2) 0.65046(9) 0.0362(5) Uani 1 d . . .
O14 O 1.1367(2) 0.7003(2) 0.70344(11) 0.0465(6) Uani 1 d A . .
O2 O 1.0962(2) 0.9154(2) 0.64136(10) 0.0406(6) Uani 1 d . . .
O4 O 1.3394(2) 1.2685(2) 1.03032(11) 0.0433(6) Uani 1 d . . .
O11 O 0.5018(2) 0.6177(2) 0.60796(12) 0.0506(7) Uani 1 d . . .
O5 O 1.1722(2) 1.4096(2) 1.09260(10) 0.0420(6) Uani 1 d . . .
C27 C 0.6429(3) 1.0002(3) 0.89639(15) 0.0355(8) Uani 1 d . . .
H27 H 0.6540 0.9878 0.9428 0.043 Uiso 1 calc . . R
C24 C 0.6119(3) 1.0353(3) 0.76062(14) 0.0307(7) Uani 1 d . . .
C25 C 0.5749(3) 0.9253(3) 0.77309(15) 0.0335(7) Uani 1 d . . .
C10 C 1.2841(3) 0.9690(3) 0.87488(15) 0.0367(8) Uani 1 d . . .
N1 N 0.8672(3) 0.9403(3) 0.57792(12) 0.0392(7) Uani 1 d . . .
C30 C 0.4832(3) 0.7269(3) 0.72434(16) 0.0392(8) Uani 1 d . . .
H30A H 0.4246 0.7323 0.7575 0.047 Uiso 1 calc . . R
H30B H 0.5569 0.6920 0.7441 0.047 Uiso 1 calc . . R
C22 C 0.6784(3) 1.1097(3) 0.88508(14) 0.0313(7) Uani 1 d . . .
O9 O 0.5980(2) 1.0838(2) 0.56089(11) 0.0508(7) Uani 1 d . . .
C11 C 1.2430(3) 0.8610(3) 0.88615(16) 0.0385(8) Uani 1 d . . .
H11 H 1.2491 0.8494 0.9326 0.046 Uiso 1 calc . . R
C13 C 1.1820(3) 0.7855(3) 0.76200(15) 0.0380(8) Uani 1 d . . .
C9 C 1.2738(3) 0.9857(3) 0.80638(15) 0.0359(8) Uani 1 d . . .
H9 H 1.3015 1.0597 0.7983 0.043 Uiso 1 calc . . R
C23 C 0.6634(3) 1.1268(3) 0.81707(15) 0.0336(7) Uani 1 d . . .
H23 H 0.6884 1.2014 0.8089 0.040 Uiso 1 calc . . R
C8 C 1.2233(3) 0.8944(3) 0.75009(15) 0.0355(8) Uani 1 d . . .
C26 C 0.5914(3) 0.9080(3) 0.84078(15) 0.0366(8) Uani 1 d . . .
H26 H 0.5676 0.8334 0.8493 0.044 Uiso 1 calc . . R
C14 C 1.3775(3) 1.1655(3) 0.92172(16) 0.0393(8) Uani 1 d . . .
H14A H 1.3072 1.2002 0.8980 0.047 Uiso 1 calc . . R
H14B H 1.4405 1.1558 0.8913 0.047 Uiso 1 calc . . R
C1 C 0.7584(3) 0.9612(3) 0.54370(15) 0.0383(8) Uani 1 d . . .
C29 C 0.6723(3) 1.0256(3) 0.58527(14) 0.0355(8) Uani 1 d . . .
C28 C 0.5894(3) 1.0586(3) 0.68825(14) 0.0364(8) Uani 1 d . . .
H28A H 0.5048 1.0231 0.6632 0.044 Uiso 1 calc . . R
H28B H 0.5949 1.1438 0.6907 0.044 Uiso 1 calc . . R
C21 C 0.7467(3) 1.3127(3) 0.93354(15) 0.0373(8) Uani 1 d . . .
H21A H 0.6690 1.3357 0.9091 0.045 Uiso 1 calc . . R
H21B H 0.8117 1.3176 0.9047 0.045 Uiso 1 calc . . R
C19 C 0.9650(3) 1.4583(3) 1.09216(15) 0.0396(8) Uani 1 d . . .
H19A H 0.9050 1.4800 1.1234 0.048 Uiso 1 calc . . R
H19B H 0.9909 1.5280 1.0746 0.048 Uiso 1 calc . . R
C12 C 1.1932(3) 0.7703(3) 0.83055(16) 0.0411(8) Uani 1 d . . .
H12 H 1.1661 0.6964 0.8390 0.049 Uiso 1 calc . . R
C20 C 0.7883(3) 1.3920(3) 1.00344(15) 0.0383(8) Uani 1 d . . .
H20A H 0.7940 1.4743 0.9983 0.046 Uiso 1 calc . . R
H20B H 0.7267 1.3814 1.0336 0.046 Uiso 1 calc . . R
C18 C 1.0767(3) 1.4190(3) 1.13209(16) 0.0434(9) Uani 1 d . . .
H18A H 1.1069 1.4758 1.1769 0.052 Uiso 1 calc . . R
H18B H 1.0532 1.3422 1.1428 0.052 Uiso 1 calc . . R
C16 C 1.3802(3) 1.3654(3) 1.08678(16) 0.0406(8) Uani 1 d . . .
H16A H 1.3949 1.4371 1.0688 0.049 Uiso 1 calc . . R
H16B H 1.4596 1.3528 1.1151 0.049 Uiso 1 calc . . R
C15 C 1.4340(3) 1.2441(4) 0.99029(17) 0.0457(9) Uani 1 d . . .
H15A H 1.4990 1.2061 1.0159 0.055 Uiso 1 calc . . R
H15B H 1.4739 1.3179 0.9826 0.055 Uiso 1 calc . . R
C31 C 0.4203(3) 0.6512(3) 0.65493(17) 0.0447(9) Uani 1 d . . .
H31A H 0.3767 0.5798 0.6634 0.054 Uiso 1 calc . . R
H31B H 0.3563 0.6939 0.6323 0.054 Uiso 1 calc . . R
O13 O 0.9417(3) 0.5425(3) 0.60578(14) 0.0721(9) Uani 1 d . . .
C5 C 0.9414(3) 0.8839(3) 0.53904(16) 0.0438(9) Uani 1 d . . .
C7 C 1.2229(3) 0.9104(3) 0.67694(16) 0.0430(9) Uani 1 d . . .
H7A H 1.2757 0.9835 0.6783 0.052 Uiso 1 calc . . R
H7B H 1.2586 0.8445 0.6507 0.052 Uiso 1 calc . . R
C17 C 1.2817(3) 1.3789(3) 1.13105(16) 0.0427(8) Uani 1 d . . .
H17A H 1.2621 1.3047 1.1456 0.051 Uiso 1 calc . . R
H17B H 1.3130 1.4405 1.1737 0.051 Uiso 1 calc . . R
O1 O 1.1390(3) 0.8124(3) 0.54167(13) 0.0769(10) Uani 1 d . . .
C37 C 1.0870(4) 0.5898(3) 0.71388(18) 0.0488(9) Uani 1 d . . .
H37A H 1.0154 0.6003 0.7382 0.059 Uiso 1 calc A . R
H37B H 1.1517 0.5573 0.7434 0.059 Uiso 1 calc . . R
C2 C 0.7168(3) 0.9267(3) 0.47228(15) 0.0434(9) Uani 1 d . . .
H2 H 0.6385 0.9445 0.4507 0.052 Uiso 1 calc . . R
C6 C 1.0685(3) 0.8651(4) 0.57346(17) 0.0485(10) Uani 1 d . . .
C36 C 1.0458(4) 0.5082(4) 0.64503(18) 0.0544(10) Uani 1 d A . .
H36A H 1.1151 0.5056 0.6187 0.065 Uiso 1 calc . . R
H36B H 1.0246 0.4286 0.6524 0.065 Uiso 1 calc . . R
O12 O 0.7104(7) 0.5906(8) 0.5550(4) 0.062(2) Uani 0.611(9) d A 1 .
F2 F 1.6263(3) 1.4916(2) 1.20997(15) 0.1120(12) Uani 1 d . . .
C3 C 0.7937(4) 0.8648(4) 0.43318(17) 0.0547(10) Uani 1 d . . .
H3 H 0.7679 0.8374 0.3841 0.066 Uiso 1 calc . . R
C33 C 0.6102(4) 0.6471(4) 0.51866(18) 0.0551(10) Uani 1 d . . .
H33A H 0.5563 0.5882 0.4805 0.066 Uiso 0.611(9) calc A 1 R
H33B H 0.6478 0.7079 0.4977 0.066 Uiso 0.611(9) calc A 1 R
H33C H 0.5770 0.5644 0.4984 0.066 Uiso 0.389(9) calc A 2 R
H33D H 0.6094 0.6895 0.4801 0.066 Uiso 0.389(9) calc A 2 R
C4 C 0.9076(4) 0.8442(4) 0.46679(17) 0.0538(10) Uani 1 d . . .
H4 H 0.9626 0.8034 0.4412 0.065 Uiso 1 calc . . R
F5 F 1.5684(5) 1.6301(3) 1.15317(18) 0.1593(19) Uani 1 d . . .
F4 F 1.7091(4) 1.6282(3) 1.30280(13) 0.1098(12) Uani 1 d . . .
C32 C 0.5334(4) 0.7013(3) 0.5691(2) 0.0581(11) Uani 1 d A . .
H32A H 0.5814 0.7721 0.6010 0.070 Uiso 1 calc . . R
H32B H 0.4566 0.7242 0.5436 0.070 Uiso 1 calc . . R
F3 F 1.6567(4) 1.7670(3) 1.24725(16) 0.1187(13) Uani 1 d . . .
C35 C 0.8777(6) 0.4737(6) 0.5510(3) 0.052(2) Uani 0.611(9) d A 1 .
H35A H 0.8312 0.4091 0.5649 0.062 Uiso 0.611(9) calc A 1 R
H35B H 0.9350 0.4393 0.5211 0.062 Uiso 0.611(9) calc A 1 R
F1 F 1.7652(4) 1.6334(4) 1.2029(2) 0.1635(18) Uani 1 d . . .
C34 C 0.7862(8) 0.5364(9) 0.5094(4) 0.056(2) Uani 0.611(9) d A 1 .
H34A H 0.8319 0.5960 0.4910 0.067 Uiso 0.611(9) calc A 1 R
H34B H 0.7337 0.4799 0.4694 0.067 Uiso 0.611(9) calc A 1 R
F6 F 1.5125(4) 1.6228(6) 1.2484(4) 0.220(3) Uani 1 d . . .
N2 N 0.9942(3) 1.1141(3) 0.78807(14) 0.0442(7) Uani 1 d . . .
C43 C 1.0032(4) 1.1504(4) 0.72252(18) 0.0558(10) Uani 1 d . . .
H43A H 0.9585 1.2189 0.7198 0.084 Uiso 1 calc . . GR
H43B H 0.9659 1.0863 0.6830 0.084 Uiso 1 calc . . GR
H43C H 1.0912 1.1701 0.7208 0.084 Uiso 1 calc . . GR
C42 C 1.0337(3) 1.1906(4) 0.84931(18) 0.0551(11) Uani 1 d . . .
H42 H 1.0659 1.2684 0.8500 0.066 Uiso 1 calc . . R
C38 C 0.9482(4) 1.0051(4) 0.7865(2) 0.0576(11) Uani 1 d . . .
H38 H 0.9208 0.9524 0.7426 0.069 Uiso 1 calc . . R
C40 C 0.9787(5) 1.0409(8) 0.9102(3) 0.103(2) Uani 1 d . . D
C41 C 1.0273(5) 1.1556(6) 0.9115(2) 0.0839(18) Uani 1 d . . .
H41 H 1.0558 1.2091 0.9550 0.101 Uiso 1 calc . . R
C39 C 0.9396(5) 0.9677(5) 0.8460(3) 0.0815(16) Uani 1 d . . .
H39 H 0.9059 0.8895 0.8431 0.098 Uiso 1 calc . . R
N3 N 0.8014(4) 1.3433(4) 0.7276(2) 0.0769(11) Uani 1 d . . .
C45 C 0.7281(5) 1.3628(4) 0.6861(2) 0.0679(12) Uani 1 d . . .
C46 C 0.6327(7) 1.3845(6) 0.6310(3) 0.134(3) Uani 1 d . . .
H46A H 0.6674 1.3832 0.5884 0.201 Uiso 1 calc . . GR
H46B H 0.6048 1.4611 0.6460 0.201 Uiso 1 calc . . GR
H46C H 0.5616 1.3237 0.6213 0.201 Uiso 1 calc . . GR
O15 O 0.8190(5) 0.7384(4) 0.70728(17) 0.1132(14) Uani 1 d . . .
H15C H 0.7747 0.7895 0.6947 0.170 Uiso 1 d . . G
H15D H 0.8388 0.6966 0.6716 0.170 Uiso 1 d . . G
C44 C 0.9585(9) 0.9761(9) 0.9688(5) 0.086(2) Uani 0.610(9) d . 1 D
H44A H 0.8719 0.9802 0.9768 0.103 Uiso 0.610(9) calc . 1 R
H44B H 0.9696 0.8927 0.9537 0.103 Uiso 0.610(9) calc . 1 R
C35A C 0.9372(8) 0.6098(9) 0.5626(5) 0.047(3) Uani 0.389(9) d A 2 .
H35C H 1.0010 0.5920 0.5333 0.056 Uiso 0.389(9) calc A 2 R
H35D H 0.9590 0.6916 0.5891 0.056 Uiso 0.389(9) calc A 2 R
C34A C 0.8138(13) 0.6001(11) 0.5160(6) 0.045(3) Uani 0.389(9) d A 2 .
H34C H 0.8219 0.6388 0.4767 0.054 Uiso 0.389(9) calc A 2 R
H34D H 0.7824 0.5167 0.4963 0.054 Uiso 0.389(9) calc A 2 R
O12A O 0.7277(10) 0.6546(9) 0.5555(5) 0.047(2) Uani 0.389(9) d A 2 .
C44A C 1.0057(15) 1.0598(16) 0.9944(6) 0.086(2) Uani 0.390(9) d . 2 D
H44C H 1.0904 1.1004 1.0149 0.103 Uiso 0.390(9) calc . 2 R
H44D H 0.9435 1.1053 1.0149 0.103 Uiso 0.390(9) calc . 2 R

loop_
_atom_site_aniso_label
_atom_site_aniso_U_11
_atom_site_aniso_U_22
_atom_site_aniso_U_33
_atom_site_aniso_U_23
_atom_site_aniso_U_13
_atom_site_aniso_U_12
P1 0.0540(7) 0.0453(7) 0.0621(6) 0.0243(5) -0.0008(5) -0.0033(5)
O3 0.0493(15) 0.0441(16) 0.0368(12) 0.0125(11) 0.0107(10) 0.0055(12)
O7 0.0514(15) 0.0371(15) 0.0335(12) 0.0133(10) 0.0054(10) 0.0028(11)
O10 0.0493(15) 0.0343(14) 0.0403(12) 0.0112(10) 0.0102(10) 0.0019(11)
O6 0.0368(13) 0.0340(14) 0.0407(12) 0.0024(10) 0.0029(9) 0.0063(11)
O8 0.0372(13) 0.0462(15) 0.0296(11) 0.0147(9) 0.0093(9) 0.0088(11)
O14 0.0524(16) 0.0485(17) 0.0387(13) 0.0067(11) 0.0147(10) -0.0006(12)
O2 0.0410(14) 0.0539(16) 0.0297(11) 0.0090(10) 0.0095(9) 0.0165(12)
O4 0.0358(13) 0.0466(16) 0.0451(13) 0.0026(11) 0.0123(10) -0.0013(11)
O11 0.0670(18) 0.0385(16) 0.0545(14) 0.0125(11) 0.0267(12) 0.0163(13)
O5 0.0386(14) 0.0556(17) 0.0357(12) 0.0170(10) 0.0072(9) 0.0096(12)
C27 0.0367(19) 0.041(2) 0.0337(17) 0.0151(15) 0.0086(13) 0.0108(16)
C24 0.0278(17) 0.035(2) 0.0333(16) 0.0116(14) 0.0079(12) 0.0099(15)
C25 0.0318(18) 0.039(2) 0.0325(17) 0.0094(14) 0.0085(13) 0.0103(15)
C10 0.0316(18) 0.046(2) 0.0355(17) 0.0100(15) 0.0085(13) 0.0140(16)
N1 0.0428(17) 0.0463(19) 0.0293(14) 0.0081(12) 0.0087(12) 0.0059(14)
C30 0.040(2) 0.037(2) 0.0444(19) 0.0127(15) 0.0138(15) 0.0069(16)
C22 0.0281(17) 0.037(2) 0.0304(16) 0.0093(14) 0.0065(12) 0.0061(15)
O9 0.0570(16) 0.0631(19) 0.0367(12) 0.0210(12) 0.0050(11) 0.0167(14)
C11 0.040(2) 0.044(2) 0.0372(17) 0.0151(16) 0.0131(14) 0.0107(17)
C13 0.0310(18) 0.051(2) 0.0331(17) 0.0066(15) 0.0111(13) 0.0080(16)
C9 0.0341(18) 0.041(2) 0.0404(18) 0.0179(15) 0.0138(14) 0.0152(16)
C23 0.0300(17) 0.033(2) 0.0422(18) 0.0157(14) 0.0089(13) 0.0056(15)
C8 0.0308(18) 0.047(2) 0.0357(17) 0.0161(15) 0.0121(13) 0.0157(16)
C26 0.0351(19) 0.038(2) 0.0408(18) 0.0142(15) 0.0102(14) 0.0063(16)
C14 0.0336(19) 0.041(2) 0.0467(19) 0.0127(15) 0.0112(14) 0.0081(16)
C1 0.043(2) 0.042(2) 0.0316(17) 0.0132(14) 0.0071(14) 0.0020(16)
C29 0.0362(18) 0.042(2) 0.0276(16) 0.0107(14) 0.0026(13) -0.0011(16)
C28 0.0349(18) 0.044(2) 0.0341(16) 0.0131(14) 0.0087(13) 0.0114(16)
C21 0.0381(19) 0.036(2) 0.0405(18) 0.0160(15) 0.0062(14) 0.0052(16)
C19 0.039(2) 0.039(2) 0.0393(18) 0.0013(15) 0.0124(14) 0.0053(16)
C12 0.0366(19) 0.045(2) 0.046(2) 0.0162(17) 0.0139(15) 0.0054(17)
C20 0.0383(19) 0.037(2) 0.0424(18) 0.0124(15) 0.0089(14) 0.0088(16)
C18 0.046(2) 0.048(2) 0.0354(18) 0.0048(15) 0.0139(15) 0.0008(17)
C16 0.0366(19) 0.040(2) 0.0419(18) 0.0097(15) -0.0020(14) 0.0040(16)
C15 0.0317(19) 0.057(3) 0.049(2) 0.0099(17) 0.0113(15) 0.0053(18)
C31 0.052(2) 0.037(2) 0.0473(19) 0.0066(16) 0.0189(16) 0.0084(18)
O13 0.064(2) 0.098(3) 0.0555(17) 0.0165(18) 0.0098(14) 0.0163(19)
C5 0.044(2) 0.055(2) 0.0328(17) 0.0049(15) 0.0118(14) 0.0055(18)
C7 0.038(2) 0.057(3) 0.0417(18) 0.0192(16) 0.0127(14) 0.0167(18)
C17 0.045(2) 0.046(2) 0.0374(18) 0.0082(15) 0.0066(14) 0.0085(18)
O1 0.0611(19) 0.112(3) 0.0474(15) -0.0166(15) 0.0132(13) 0.0305(19)
C37 0.055(2) 0.045(2) 0.047(2) 0.0071(17) 0.0164(16) 0.0038(19)
C2 0.048(2) 0.052(2) 0.0312(17) 0.0134(15) 0.0059(14) 0.0028(18)
C6 0.050(2) 0.057(3) 0.0390(19) 0.0026(17) 0.0160(16) 0.012(2)
C36 0.057(3) 0.054(3) 0.054(2) 0.0098(18) 0.0139(18) 0.009(2)
O12 0.059(4) 0.083(6) 0.049(3) 0.016(4) 0.026(2) 0.014(4)
F2 0.141(3) 0.0481(18) 0.118(2) 0.0280(15) -0.0546(19) -0.0203(17)
C3 0.065(3) 0.066(3) 0.0291(18) 0.0043(17) 0.0060(17) 0.002(2)
C33 0.070(3) 0.046(3) 0.046(2) 0.0068(17) 0.0129(19) -0.003(2)
C4 0.059(3) 0.065(3) 0.0371(19) 0.0045(17) 0.0144(17) 0.009(2)
F5 0.240(5) 0.081(3) 0.115(2) 0.050(2) -0.089(3) -0.044(3)
F4 0.184(3) 0.0609(19) 0.0673(16) 0.0187(13) -0.0301(17) 0.014(2)
C32 0.080(3) 0.037(2) 0.064(2) 0.0157(18) 0.029(2) 0.008(2)
F3 0.171(3) 0.0486(19) 0.115(2) 0.0240(16) -0.040(2) 0.0116(19)
C35 0.048(4) 0.053(5) 0.053(4) -0.003(3) 0.023(3) -0.004(3)
F1 0.147(4) 0.146(4) 0.206(4) -0.001(3) 0.122(3) -0.026(3)
C34 0.047(5) 0.071(7) 0.039(4) -0.008(4) 0.011(3) -0.017(5)
F6 0.087(3) 0.243(7) 0.363(8) 0.092(6) 0.098(4) 0.030(4)
N2 0.0380(17) 0.046(2) 0.0506(17) 0.0072(14) 0.0126(13) 0.0136(15)
C43 0.062(3) 0.058(3) 0.050(2) 0.0114(18) 0.0124(18) 0.016(2)
C42 0.041(2) 0.068(3) 0.052(2) -0.001(2) 0.0094(17) 0.015(2)
C38 0.044(2) 0.055(3) 0.080(3) 0.019(2) 0.0184(19) 0.015(2)
C40 0.074(4) 0.182(8) 0.097(4) 0.094(5) 0.042(3) 0.064(4)
C41 0.063(3) 0.146(6) 0.049(3) 0.016(3) 0.018(2) 0.047(4)
C39 0.065(3) 0.094(4) 0.115(4) 0.061(4) 0.042(3) 0.038(3)
N3 0.078(3) 0.061(3) 0.085(3) 0.011(2) 0.001(2) 0.013(2)
C45 0.083(3) 0.048(3) 0.074(3) 0.017(2) 0.013(3) 0.009(3)
C46 0.164(7) 0.107(6) 0.130(5) 0.061(4) -0.024(4) 0.035(5)
O15 0.127(4) 0.123(4) 0.073(2) -0.003(2) 0.002(2) 0.011(3)
C44 0.092(6) 0.091(8) 0.065(6) 0.020(5) -0.001(5) -0.026(5)
C35A 0.042(6) 0.045(6) 0.057(6) 0.016(5) 0.017(4) -0.007(4)
C34A 0.061(8) 0.036(7) 0.038(6) 0.003(5) 0.023(5) -0.005(6)
O12A 0.055(5) 0.051(6) 0.032(4) 0.003(4) 0.010(3) 0.004(5)
C44A 0.092(6) 0.091(8) 0.065(6) 0.020(5) -0.001(5) -0.026(5)

loop_
_atom_type_symbol
_atom_type_description
_atom_type_scat_dispersion_real
_atom_type_scat_dispersion_imag
_atom_type_scat_source
C C 0.0033 0.0016 'International Tables Vol C Tables 4.2.6.8 and 6.1.1.4'
H H 0.0000 0.0000 'International Tables Vol C Tables 4.2.6.8 and 6.1.1.4'
F F 0.0171 0.0103 'International Tables Vol C Tables 4.2.6.8 and 6.1.1.4'
N N 0.0061 0.0033 'International Tables Vol C Tables 4.2.6.8 and 6.1.1.4'
O O 0.0106 0.0060 'International Tables Vol C Tables 4.2.6.8 and 6.1.1.4'
P P 0.1023 0.0942 'International Tables Vol C Tables 4.2.6.8 and 6.1.1.4'

loop_
_geom_angle_atom_site_label_1
_geom_angle_atom_site_label_2
_geom_angle_atom_site_label_3
_geom_angle
_geom_angle_site_symmetry_1
F2 P1 F3 178.81(16) .
F5 P1 F2 90.56(17) .
F5 P1 F3 90.60(17) .
F4 P1 F2 89.48(15) .
F4 P1 F5 178.6(3) .
F4 P1 F3 89.36(16) .
F1 P1 F2 90.7(2) .
F1 P1 F5 91.1(3) .
F1 P1 F4 90.3(3) .
F1 P1 F3 89.1(2) .
F6 P1 F2 88.5(3) .
F6 P1 F5 85.7(3) .
F6 P1 F4 92.9(3) .
F6 P1 F3 91.8(3) .
F6 P1 F1 176.7(3) .
C10 O3 C14 116.7(2) .
C22 O7 C21 117.2(2) .
C25 O10 C30 117.6(2) .
C19 O6 C20 111.6(2) .
C29 O8 C28 113.6(2) .
C13 O14 C37 117.0(2) .
C6 O2 C7 116.2(2) .
C16 O4 C15 111.3(3) .
C32 O11 C31 115.7(3) .
C18 O5 C17 111.1(2) .
C22 C27 H27 119.5 .
C22 C27 C26 121.0(3) .
C26 C27 H27 119.5 .
C25 C24 C28 121.2(3) .
C23 C24 C25 119.4(3) .
C23 C24 C28 119.2(3) .
O10 C25 C24 115.3(2) .
O10 C25 C26 124.8(3) .
C26 C25 C24 119.9(3) .
O3 C10 C11 116.6(3) .
O3 C10 C9 124.0(3) .
C11 C10 C9 119.4(3) .
C1 N1 C5 116.5(3) .
O10 C30 H30A 109.8 .
O10 C30 H30B 109.8 .
O10 C30 C31 109.2(3) .
H30A C30 H30B 108.3 .
C31 C30 H30A 109.8 .
C31 C30 H30B 109.8 .
O7 C22 C27 116.5(2) .
O7 C22 C23 124.2(3) .
C27 C22 C23 119.3(3) .
C10 C11 H11 119.8 .
C12 C11 C10 120.5(3) .
C12 C11 H11 119.8 .
O14 C13 C8 115.7(3) .
O14 C13 C12 125.1(3) .
C12 C13 C8 119.1(3) .
C10 C9 H9 119.9 .
C8 C9 C10 120.2(3) .
C8 C9 H9 119.9 .
C24 C23 H23 119.7 .
C22 C23 C24 120.5(3) .
C22 C23 H23 119.7 .
C13 C8 C7 120.3(3) .
C9 C8 C13 119.9(3) .
C9 C8 C7 119.6(3) .
C27 C26 H26 120.1 .
C25 C26 C27 119.9(3) .
C25 C26 H26 120.1 .
O3 C14 H14A 109.8 .
O3 C14 H14B 109.8 .
O3 C14 C15 109.2(3) .
H14A C14 H14B 108.3 .
C15 C14 H14A 109.8 .
C15 C14 H14B 109.8 .
N1 C1 C29 118.4(3) .
N1 C1 C2 124.9(3) .
C2 C1 C29 116.7(3) .
O8 C29 C1 113.5(3) .
O9 C29 O8 123.7(3) .
O9 C29 C1 122.8(3) .
O8 C28 C24 109.1(2) .
O8 C28 H28A 109.9 .
O8 C28 H28B 109.9 .
C24 C28 H28A 109.9 .
C24 C28 H28B 109.9 .
H28A C28 H28B 108.3 .
O7 C21 H21A 110.0 .
O7 C21 H21B 110.0 .
O7 C21 C20 108.3(2) .
H21A C21 H21B 108.4 .
C20 C21 H21A 110.0 .
C20 C21 H21B 110.0 .
O6 C19 H19A 109.7 .
O6 C19 H19B 109.7 .
O6 C19 C18 109.7(3) .
H19A C19 H19B 108.2 .
C18 C19 H19A 109.7 .
C18 C19 H19B 109.7 .
C11 C12 C13 120.8(3) .
C11 C12 H12 119.6 .
C13 C12 H12 119.6 .
O6 C20 C21 109.8(2) .
O6 C20 H20A 109.7 .
O6 C20 H20B 109.7 .
C21 C20 H20A 109.7 .
C21 C20 H20B 109.7 .
H20A C20 H20B 108.2 .
O5 C18 C19 110.1(2) .
O5 C18 H18A 109.6 .
O5 C18 H18B 109.6 .
C19 C18 H18A 109.6 .
C19 C18 H18B 109.6 .
H18A C18 H18B 108.2 .
O4 C16 H16A 109.9 .
O4 C16 H16B 109.9 .
O4 C16 C17 108.7(3) .
H16A C16 H16B 108.3 .
C17 C16 H16A 109.9 .
C17 C16 H16B 109.9 .
O4 C15 C14 109.3(3) .
O4 C15 H15A 109.8 .
O4 C15 H15B 109.8 .
C14 C15 H15A 109.8 .
C14 C15 H15B 109.8 .
H15A C15 H15B 108.3 .
O11 C31 C30 114.8(3) .
O11 C31 H31A 108.6 .
O11 C31 H31B 108.6 .
C30 C31 H31A 108.6 .
C30 C31 H31B 108.6 .
H31A C31 H31B 107.6 .
C35 O13 C36 121.3(4) .
C35A O13 C36 129.4(5) .
C35A O13 C35 79.7(5) .
N1 C5 C6 119.3(3) .
N1 C5 C4 123.1(3) .
C4 C5 C6 117.6(3) .
O2 C7 C8 110.5(2) .
O2 C7 H7A 109.5 .
O2 C7 H7B 109.5 .
C8 C7 H7A 109.5 .
C8 C7 H7B 109.5 .
H7A C7 H7B 108.1 .
O5 C17 C16 109.9(2) .
O5 C17 H17A 109.7 .
O5 C17 H17B 109.7 .
C16 C17 H17A 109.7 .
C16 C17 H17B 109.7 .
H17A C17 H17B 108.2 .
O14 C37 H37A 109.8 .
O14 C37 H37B 109.8 .
O14 C37 C36 109.2(3) .
H37A C37 H37B 108.3 .
C36 C37 H37A 109.8 .
C36 C37 H37B 109.8 .
C1 C2 H2 121.2 .
C1 C2 C3 117.7(3) .
C3 C2 H2 121.2 .
O2 C6 C5 113.1(3) .
O1 C6 O2 124.3(3) .
O1 C6 C5 122.6(3) .
O13 C36 C37 111.5(3) .
O13 C36 H36A 109.3 .
O13 C36 H36B 109.3 .
C37 C36 H36A 109.3 .
C37 C36 H36B 109.3 .
H36A C36 H36B 108.0 .
C34 O12 C33 112.8(6) .
C2 C3 H3 120.6 .
C4 C3 C2 118.8(3) .
C4 C3 H3 120.6 .
O12 C33 H33A 109.6 .
O12 C33 H33B 109.6 .
O12 C33 H33C 81.2 .
O12 C33 H33D 131.0 .
O12 C33 C32 110.1(4) .
H33A C33 H33B 108.1 .
H33A C33 H33C 30.9 .
H33A C33 H33D 80.9 .
H33B C33 H33C 131.2 .
H33B C33 H33D 29.4 .
H33C C33 H33D 108.6 .
C32 C33 H33A 109.6 .
C32 C33 H33B 109.6 .
C32 C33 H33C 110.4 .
C32 C33 H33D 110.4 .
O12A C33 O12 30.6(4) .
O12A C33 H33A 135.1 .
O12A C33 H33B 83.3 .
O12A C33 H33C 110.4 .
O12A C33 H33D 110.4 .
O12A C33 C32 106.4(5) .
C5 C4 H4 120.5 .
C3 C4 C5 119.0(3) .
C3 C4 H4 120.5 .
O11 C32 C33 108.0(3) .
O11 C32 H32A 110.1 .
O11 C32 H32B 110.1 .
C33 C32 H32A 110.1 .
C33 C32 H32B 110.1 .
H32A C32 H32B 108.4 .
O13 C35 H35A 109.2 .
O13 C35 H35B 109.2 .
O13 C35 C34 111.9(6) .
H35A C35 H35B 107.9 .
C34 C35 H35A 109.2 .
C34 C35 H35B 109.2 .
O12 C34 C35 107.8(6) .
O12 C34 H34A 110.2 .
O12 C34 H34B 110.2 .
C35 C34 H34A 110.2 .
C35 C34 H34B 110.2 .
H34A C34 H34B 108.5 .
C42 N2 C43 119.8(4) .
C38 N2 C43 119.6(3) .
C38 N2 C42 120.6(3) .
N2 C43 H43A 109.5 .
N2 C43 H43B 109.5 .
N2 C43 H43C 109.5 .
H43A C43 H43B 109.5 .
H43A C43 H43C 109.5 .
H43B C43 H43C 109.5 .
N2 C42 H42 120.1 .
N2 C42 C41 119.7(5) .
C41 C42 H42 120.1 .
N2 C38 H38 119.3 .
N2 C38 C39 121.5(5) .
C39 C38 H38 119.3 .
C41 C40 C44 132.5(7) .
C41 C40 C44A 93.4(8) .
C39 C40 C41 117.3(4) .
C39 C40 C44 110.2(7) .
C39 C40 C44A 149.1(9) .
C44 C40 C44A 39.2(5) .
C42 C41 C40 119.9(5) .
C42 C41 H41 120.1 .
C40 C41 H41 120.1 .
C38 C39 C40 120.9(6) .
C38 C39 H39 119.5 .
C40 C39 H39 119.5 .
N3 C45 C46 178.2(6) .
C45 C46 H46A 109.5 .
C45 C46 H46B 109.5 .
C45 C46 H46C 109.5 .
H46A C46 H46B 109.5 .
H46A C46 H46C 109.5 .
H46B C46 H46C 109.5 .
H15C O15 H15D 109.5 .
C40 C44 H44A 109.3 .
C40 C44 H44B 109.3 .
C44 C44 C40 111.8(10) 2_777
C44 C44 H44A 109.3 2_777
C44 C44 H44B 109.3 2_777
H44A C44 H44B 107.9 .
O13 C35A H35C 108.7 .
O13 C35A H35D 108.7 .
O13 C35A C34A 114.2(8) .
H35C C35A H35D 107.6 .
C34A C35A H35C 108.7 .
C34A C35A H35D 108.7 .
C35A C34A H34C 109.9 .
C35A C34A H34D 109.9 .
H34C C34A H34D 108.3 .
O12A C34A C35A 109.1(9) .
O12A C34A H34C 109.9 .
O12A C34A H34D 109.9 .
C33 O12A C34A 114.2(8) .
C40 C44A H44C 111.2 .
C40 C44A H44D 111.2 .
C44A C44A C40 103.0(13) 2_777
C44A C44A H44C 111.2 2_777
C44A C44A H44D 111.2 2_777
H44C C44A H44D 109.1 .

loop_
_geom_bond_atom_site_label_1
_geom_bond_atom_site_label_2
_geom_bond_distance
_geom_bond_site_symmetry_2
P1 F2 1.573(3) .
P1 F5 1.560(3) .
P1 F4 1.551(2) .
P1 F3 1.578(3) .
P1 F1 1.528(4) .
P1 F6 1.523(4) .
O3 C10 1.371(4) .
O3 C14 1.434(4) .
O7 C22 1.373(4) .
O7 C21 1.435(4) .
O10 C25 1.373(4) .
O10 C30 1.442(4) .
O6 C19 1.418(4) .
O6 C20 1.421(4) .
O8 C29 1.336(3) .
O8 C28 1.470(3) .
O14 C13 1.368(4) .
O14 C37 1.433(4) .
O2 C7 1.457(4) .
O2 C6 1.334(4) .
O4 C16 1.415(4) .
O4 C15 1.421(4) .
O11 C31 1.418(4) .
O11 C32 1.418(4) .
O5 C18 1.407(4) .
O5 C17 1.419(4) .
C27 H27 0.9500 .
C27 C22 1.386(5) .
C27 C26 1.390(5) .
C24 C25 1.404(4) .
C24 C23 1.396(4) .
C24 C28 1.498(4) .
C25 C26 1.382(4) .
C10 C11 1.385(5) .
C10 C9 1.399(4) .
N1 C1 1.332(4) .
N1 C5 1.338(4) .
C30 H30A 0.9900 .
C30 H30B 0.9900 .
C30 C31 1.505(5) .
C22 C23 1.388(4) .
O9 C29 1.203(4) .
C11 H11 0.9500 .
C11 C12 1.376(5) .
C13 C8 1.400(5) .
C13 C12 1.393(4) .
C9 H9 0.9500 .
C9 C8 1.390(5) .
C23 H23 0.9500 .
C8 C7 1.499(4) .
C26 H26 0.9500 .
C14 H14A 0.9900 .
C14 H14B 0.9900 .
C14 C15 1.490(5) .
C1 C29 1.507(4) .
C1 C2 1.382(4) .
C28 H28A 0.9900 .
C28 H28B 0.9900 .
C21 H21A 0.9900 .
C21 H21B 0.9900 .
C21 C20 1.488(5) .
C19 H19A 0.9900 .
C19 H19B 0.9900 .
C19 C18 1.497(5) .
C12 H12 0.9500 .
C20 H20A 0.9900 .
C20 H20B 0.9900 .
C18 H18A 0.9900 .
C18 H18B 0.9900 .
C16 H16A 0.9900 .
C16 H16B 0.9900 .
C16 C17 1.500(4) .
C15 H15A 0.9900 .
C15 H15B 0.9900 .
C31 H31A 0.9900 .
C31 H31B 0.9900 .
O13 C36 1.400(5) .
O13 C35 1.278(6) .
O13 C35A 1.273(9) .
C5 C6 1.495(5) .
C5 C4 1.394(4) .
C7 H7A 0.9900 .
C7 H7B 0.9900 .
C17 H17A 0.9900 .
C17 H17B 0.9900 .
O1 C6 1.210(4) .
C37 H37A 0.9900 .
C37 H37B 0.9900 .
C37 C36 1.484(5) .
C2 H2 0.9500 .
C2 C3 1.390(5) .
C36 H36A 0.9900 .
C36 H36B 0.9900 .
O12 C33 1.482(8) .
O12 C34 1.422(11) .
C3 H3 0.9500 .
C3 C4 1.374(5) .
C33 H33A 0.9900 .
C33 H33B 0.9900 .
C33 H33C 0.9900 .
C33 H33D 0.9900 .
C33 C32 1.494(5) .
C33 O12A 1.354(12) .
C4 H4 0.9500 .
C32 H32A 0.9900 .
C32 H32B 0.9900 .
C35 H35A 0.9900 .
C35 H35B 0.9900 .
C35 C34 1.518(12) .
C34 H34A 0.9900 .
C34 H34B 0.9900 .
N2 C43 1.462(4) .
N2 C42 1.344(5) .
N2 C38 1.331(5) .
C43 H43A 0.9800 .
C43 H43B 0.9800 .
C43 H43C 0.9800 .
C42 H42 0.9500 .
C42 C41 1.387(6) .
C38 H38 0.9500 .
C38 C39 1.353(6) .
C40 C41 1.402(9) .
C40 C39 1.370(8) .
C40 C44 1.546(9) .
C40 C44A 1.614(12) .
C41 H41 0.9500 .
C39 H39 0.9500 .
N3 C45 1.120(5) .
C45 C46 1.455(7) .
C46 H46A 0.9800 .
C46 H46B 0.9800 .
C46 H46C 0.9800 .
O15 H15C 0.8499 .
O15 H15D 0.8499 .
C44 C44 1.39(2) 2_777
C44 H44A 0.9900 .
C44 H44B 0.9900 .
C35A H35C 0.9900 .
C35A H35D 0.9900 .
C35A C34A 1.484(17) .
C34A H34C 0.9900 .
C34A H34D 0.9900 .
C34A O12A 1.434(16) .
C44A C44A 1.46(4) 2_777
C44A H44C 0.9900 .
C44A H44D 0.9900 .

loop_
_geom_torsion_atom_site_label_1
_geom_torsion_atom_site_label_2
_geom_torsion_atom_site_label_3
_geom_torsion_atom_site_label_4
_geom_torsion
_geom_torsion_site_symmetry_4
O3 C10 C11 C12 -179.5(3) .
O3 C10 C9 C8 179.6(3) .
O3 C14 C15 O4 -66.3(3) .
O7 C22 C23 C24 -178.2(3) .
O7 C21 C20 O6 66.1(3) .
O10 C25 C26 C27 -177.8(3) .
O10 C30 C31 O11 71.8(3) .
O6 C19 C18 O5 70.7(4) .
O14 C13 C8 C9 -178.4(2) .
O14 C13 C8 C7 -3.3(4) .
O14 C13 C12 C11 178.3(3) .
O14 C37 C36 O13 -68.3(4) .
O4 C16 C17 O5 -65.9(4) .
C27 C22 C23 C24 0.7(4) .
C24 C25 C26 C27 0.9(4) .
C25 O10 C30 C31 176.6(2) .
C25 C24 C23 C22 0.1(4) .
C25 C24 C28 O8 -78.1(4) .
C10 O3 C14 C15 -176.8(2) .
C10 C11 C12 C13 -0.7(5) .
C10 C9 C8 C13 0.3(4) .
C10 C9 C8 C7 -174.8(3) .
N1 C1 C29 O8 -29.4(4) .
N1 C1 C29 O9 152.8(3) .
N1 C1 C2 C3 0.5(6) .
N1 C5 C6 O2 -3.8(5) .
N1 C5 C6 O1 178.2(4) .
N1 C5 C4 C3 0.9(6) .
C30 O10 C25 C24 179.3(3) .
C30 O10 C25 C26 -1.9(4) .
C22 O7 C21 C20 176.1(2) .
C22 C27 C26 C25 -0.1(4) .
C11 C10 C9 C8 -0.3(4) .
C13 O14 C37 C36 -178.5(3) .
C13 C8 C7 O2 75.0(4) .
C9 C10 C11 C12 0.5(5) .
C9 C8 C7 O2 -110.0(3) .
C23 C24 C25 O10 177.9(2) .
C23 C24 C25 C26 -0.9(4) .
C23 C24 C28 O8 105.9(3) .
C8 C13 C12 C11 0.7(5) .
C26 C27 C22 O7 178.3(2) .
C26 C27 C22 C23 -0.7(5) .
C14 O3 C10 C11 179.2(3) .
C14 O3 C10 C9 -0.7(4) .
C1 N1 C5 C6 175.7(3) .
C1 N1 C5 C4 -2.2(5) .
C1 C2 C3 C4 -1.8(6) .
C29 O8 C28 C24 -179.3(3) .
C29 C1 C2 C3 -178.6(3) .
C28 O8 C29 O9 5.0(5) .
C28 O8 C29 C1 -172.7(3) .
C28 C24 C25 O10 2.0(4) .
C28 C24 C25 C26 -176.9(3) .
C28 C24 C23 C22 176.1(3) .
C21 O7 C22 C27 -171.9(3) .
C21 O7 C22 C23 7.0(4) .
C19 O6 C20 C21 164.5(3) .
C12 C13 C8 C9 -0.5(4) .
C12 C13 C8 C7 174.6(3) .
C20 O6 C19 C18 169.2(2) .
C18 O5 C17 C16 177.9(3) .
C16 O4 C15 C14 -164.4(3) .
C15 O4 C16 C17 -174.3(3) .
C31 O11 C32 C33 -175.3(3) .
O13 C35 C34 O12 -55.5(8) .
O13 C35A C34A O12A 73.5(11) .
C5 N1 C1 C29 -179.4(3) .
C5 N1 C1 C2 1.5(5) .
C7 O2 C6 C5 -174.4(3) .
C7 O2 C6 O1 3.5(5) .
C17 O5 C18 C19 176.6(3) .
C37 O14 C13 C8 -176.5(3) .
C37 O14 C13 C12 5.8(4) .
C2 C1 C29 O8 149.7(3) .
C2 C1 C29 O9 -28.1(5) .
C2 C3 C4 C5 1.2(6) .
C6 O2 C7 C8 -143.3(3) .
C6 C5 C4 C3 -177.0(4) .
C36 O13 C35 C34 -168.8(5) .
C36 O13 C35A C34A 163.4(6) .
O12 C33 C32 O11 -47.9(6) .
O12 C33 O12A C34A 74.6(12) .
C33 O12 C34 C35 -175.5(7) .
C4 C5 C6 O2 174.2(3) .
C4 C5 C6 O1 -3.8(6) .
C32 O11 C31 C30 -82.2(4) .
C32 C33 O12A C34A 176.4(7) .
C35 O13 C36 C37 -166.9(4) .
C35 O13 C35A C34A 41.1(8) .
C34 O12 C33 C32 179.5(5) .
C34 O12 C33 O12A -92.1(12) .
N2 C42 C41 C40 -0.5(6) .
N2 C38 C39 C40 -0.4(6) .
C43 N2 C42 C41 -178.8(3) .
C43 N2 C38 C39 179.2(3) .
C42 N2 C38 C39 0.1(5) .
C38 N2 C42 C41 0.4(5) .
C41 C40 C39 C38 0.2(7) .
C41 C40 C44 C44 -26.4(16) 2_777
C41 C40 C44A C44A -164.5(15) 2_777
C39 C40 C41 C42 0.2(7) .
C39 C40 C44 C44 153.7(11) 2_777
C39 C40 C44A C44A 10(3) 2_777
C44 C40 C41 C42 -179.6(6) .
C44 C40 C39 C38 -179.9(5) .
C44 C40 C44A C44A 19.2(10) 2_777
C35A O13 C36 C37 89.8(7) .
C35A O13 C35 C34 -38.7(7) .
C35A C34A O12A C33 -177.6(9) .
O12A C33 C32 O11 -80.0(6) .
C44A C40 C41 C42 177.2(7) .
C44A C40 C39 C38 -173.8(13) .
C44A C40 C44 C44 -21.3(12) 2_777
